data_2000679
loop_
_publ_author_name
'Venkatasubramanian, K.'
'Paul, P.'
'Nanda, K. K.'
'Adhikary, B.'
'Nag, K.'

_publ_section_title
;
 Structure of a tetratertiaryamino-diphenolato macrocyclic ligand
;
_journal_issue 8
_journal_name_full 'Acta Crystallographica Section C'
_journal_page_first 1440
_journal_page_last 1442
_journal_paper_doi 10.1107/S0108270191014993
_journal_volume 48
_journal_year 1992
_chemical_formula_sum 'C28 H40 N4 O2'
_chemical_formula_weight 464.65
_space_group_IT_number 14
_space_group_name_Hall '-P 2yn'
_space_group_name_H-M_alt 'P 1 21/n 1'
_symmetry_cell_setting monoclinic
_symmetry_space_group_name_H-M 'P 1 21/n 1'
_cell_angle_alpha 90
_cell_angle_beta 93.580(10)
_cell_angle_gamma 90
_cell_formula_units_Z 4
_cell_length_a 12.5290(10)
_cell_length_b 13.0680(10)
_cell_length_c 15.8150(10)
_cell_volume 2584.3(3)
_diffrn_radiation_type Mo
_diffrn_radiation_wavelength 0.71073
_exptl_absorpt_coefficient_mu 0.0667
_exptl_crystal_density_diffrn 1.107
_exptl_crystal_F_000 920
_cod_data_source_file al0518.cif
_cod_data_source_block al0518a
_cod_original_sg_symbol_H-M 'P 21/n'
_cod_database_code 2000679

loop_
_space_group_symop_id
_space_group_symop_operation_xyz
1 x,y,z
2 -x+1/2,y+1/2,-z+1/2
3 -x,-y,-z
4 x+1/2,-y+1/2,z+1/2

loop_
_atom_site_label
_atom_site_fract_x
_atom_site_fract_y
_atom_site_fract_z
O(1) .5736(2) .1174(2) .5213(2)
O(2) .7270(2) .1547(2) .7013(2)
N(1) .8147(3) .3328(3) .4994(2)
N(2) .8709(3) .2944(3) .6460(2)
N(3) .3999(3) .1682(3) .7308(2)
N(4) .3719(3) .1306(3) .5807(2)
C(1) .5500(3) .2104(3) .4846(3)
C(2) .4429(3) .2410(4) .4700(3)
C(3) .4203(4) .3346(4) .4316(3)
C(4) .5011(4) .3988(4) .4071(3)
C(5) .4765(5) .5026(5) .3665(4)
C(6) .6065(4) .3668(4) .4221(3)
C(7) .6325(3) .2737(3) .4611(3)
C(8) .7490(3) .2430(4) .4773(3)
C(9) .9252(4) .3246(4) .4759(3)
C(10) .9913(4) .2535(4) .5340(3)
C(11) .9849(4) .2866(4) .6258(3)
C(12) .8653(3) .3231(4) .7362(3)
C(13) .8070(3) .3641(3) .5868(3)
C(14) .8340(4) .4784(4) .5965(3)
C(15) .7515(3) .3218(3) .7623(3)
C(16) .7100(4) .4030(4) .8064(3)
C(17) .6063(4) .4003(4) .8314(3)
C(18) .5611(5) .4902(4) .8788(4)
C(19) .5422(4) .3163(3) .8100(3)
C(20) .5811(3) .2326(3) .7658(2)
C(21) .6869(3) .2368(3) .7433(3)
C(22) .5119(3) .1396(4) .7452(3)
C(23) .3772(3) .2115(4) .6472(3)
C(24) .2932(4) .0497(4) .5960(4)
C(25) .3190(5) .0018(4) .6817(4)
C(26) .3254(4) .0842(5) .7498(3)
C(27) .2777(4) .2806(5) .6461(4)
C(28) .3549(4) .1692(4) .4931(3)
H(1) .500 .094 .545
H(2) .799 .187 .687
H(3) .336 .358 .430
H(6) .670 .420 .410
H(13) .729 .352 .602
H(16) .770 .459 .820
H(19) .459 .326 .822
H(23) .443 .256 .635
H(51) .537 .537 .354
H(52) .430 .493 .315
H(53) .435 .543 .404
H(81) .770 .215 .422
H(82) .758 .174 .523
H(91) .957 .393 .477
H(92) .922 .292 .417
H(101) .971 .187 .533
H(102) 1.072 .256 .523
H(111) 1.016 .363 .635
H(112) 1.014 .230 .678
H(121) .900 .391 .746
H(122) .916 .271 .779
H(141) .790 .517 .557
H(142) .821 .500 .653
H(143) .907 .489 .586
H(181) .491 .477 .894
H(182) .605 .499 .933
H(183) .568 .551 .849
H(221) .557 .096 .699
H(222) .527 .096 .811
H(241) .295 -.001 .553
H(242) .223 .080 .593
H(251) .381 -.033 .678
H(252) .260 -.043 .691
H(261) .257 .112 .758
H(262) .352 .051 .801
H(271) .285 .329 .692
H(272) .264 .313 .595
H(273) .215 .238 .658
H(281) .357 .094 .457
H(282) .288 .202 .488

loop_
_geom_bond_atom_site_label_1
_geom_bond_atom_site_label_2
_geom_bond_distance
O(1) C(1) 1.371(5)
O(2) C(2) 1.374(5)
N(1) C(8) 1.463(6)
N(1) C(9) 1.459(6)
N(1) C(13) 1.451(5)
N(2) C(11) 1.487(6)
N(2) C(12) 1.479(6)
N(2) C(13) 1.501(5)
N(3) C(22) 1.456(5)
N(3) C(23) 1.450(6)
N(3) C(26) 1.483(7)
N(4) C(23) 1.489(6)
N(4) C(28) 1.478(6)
C(7) C(8) 1.520(6)
C(9) C(10) 1.516(7)
C(10) C(11) 1.522(7)
C(12) C(15) 1.510(6)
C(13) C(14) 1.537(7)
C(23) C(27) 1.540(8)
C(24) C(25) 1.510(8)
C(25) C(26) 1.522(9)
